data_4312879
loop_
_publ_author_name
'F. Benetollo'
'Gabriella Bombieri'
'L. Calabi'
'S. Aime'
'M. Botta'

_publ_contact_author
;
      Bombieri Gabriella
      Istituto Chimica Farmaceutica
      Viale Abruzzi 42
      20131 Milano
      Italy
;
_publ_contact_author_email gabriella.bombieri@unimi.it
_publ_contact_author_fax '++39 02 50317565'
_publ_contact_author_phone '++39 02 50317516'
_publ_section_title
;
 Structural Variations Across the Lanthanide Series of Macrocyclic DOTA
 Complexes: Insights into the Design of Contrast Agents for Magnetic
 Resonance Imaging
;
_journal_name_full 'Inorganic Chemistry'
_journal_page_first 148
_journal_page_last 157
_journal_paper_doi 10.1021/ic025790n
_journal_volume 42
_journal_year 2003
_chemical_formula_sum 'C48 H104 N12 Na4 O43 Sc3'
_chemical_formula_weight 1764.68
_chemical_name_systematic
; 
 ? 
;
_space_group_IT_number 87
_symmetry_cell_setting tetragonal
_symmetry_space_group_name_Hall '-I 4'
_symmetry_space_group_name_H-M 'I 4/m'
_atom_sites_solution_hydrogens geom
_atom_sites_solution_primary direct
_atom_sites_solution_secondary difmap
_audit_creation_method SHELXL-97
_cell_angle_alpha 90.00
_cell_angle_beta 90.00
_cell_angle_gamma 90.00
_cell_formula_units_Z 4
_cell_length_a 12.517(2)
_cell_length_b 12.517(2)
_cell_length_c 48.015(9)
_cell_measurement_temperature 293(2)
_cell_volume 7523(2)
_computing_structure_refinement 'SHELXL-97 (Sheldrick, 1997)'
_computing_structure_solution 'SHELXS-97 (Sheldrick, 1990)'
_diffrn_ambient_temperature 293(2)
_diffrn_measured_fraction_theta_full 0.498
_diffrn_measured_fraction_theta_max 0.498
_diffrn_radiation_monochromator graphite
_diffrn_radiation_source 'fine-focus sealed tube'
_diffrn_radiation_type MoK\a
_diffrn_radiation_wavelength 0.71073
_diffrn_reflns_av_R_equivalents 0.0635
_diffrn_reflns_av_sigmaI/netI 0.0542
_diffrn_reflns_limit_h_max 17
_diffrn_reflns_limit_h_min -17
_diffrn_reflns_limit_k_max 17
_diffrn_reflns_limit_k_min -17
_diffrn_reflns_limit_l_max 55
_diffrn_reflns_limit_l_min -67
_diffrn_reflns_number 46006
_diffrn_reflns_theta_full 30.03
_diffrn_reflns_theta_max 30.03
_diffrn_reflns_theta_min 1.68
_exptl_absorpt_coefficient_mu 0.393
_exptl_crystal_density_diffrn 1.558
_exptl_crystal_density_method 'not measured'
_exptl_crystal_F_000 3708
_refine_diff_density_max 0.919
_refine_diff_density_min -0.597
_refine_diff_density_rms 0.091
_refine_ls_extinction_coef 0.00076(17)
_refine_ls_extinction_expression Fc^*^=kFc[1+0.001xFc^2^\l^3^/sin(2\q)]^-1/4^
_refine_ls_extinction_method SHELXL
_refine_ls_goodness_of_fit_ref 1.012
_refine_ls_hydrogen_treatment mixed
_refine_ls_matrix_type full
_refine_ls_number_parameters 261
_refine_ls_number_reflns 5569
_refine_ls_number_restraints 0
_refine_ls_restrained_S_all 1.012
_refine_ls_R_factor_all 0.0646
_refine_ls_R_factor_gt 0.0554
_refine_ls_shift/su_max 0.055
_refine_ls_shift/su_mean 0.009
_refine_ls_structure_factor_coef Fsqd
_refine_ls_weighting_details 'w=1/[\s^2^(Fo^2^)+(0.1072P)^2^+0.0000P] where P=(Fo^2^+2Fc^2^)/3'
_refine_ls_weighting_scheme calc
_refine_ls_wR_factor_gt 0.1449
_refine_ls_wR_factor_ref 0.1661
_reflns_number_gt 3438
_reflns_number_total 5569
_reflns_threshold_expression >2sigma(I)
_cod_data_source_file ic025790n_s1_6.cif
_cod_data_source_block tetra_scandio
_cod_depositor_comments
;
The following automatic conversions were performed:

'_refine_ls_weighting_scheme' value 'calc
w=1/[\s^2^(Fo^2^)+(0.1072P)^2^+0.0000P] where P=(Fo^2^+2Fc^2^)/3' was
changed to 'calc'. New tag '_refine_ls_weighting_details' was
created. The value of the new tag was set to
'w=1/[\s^2^(Fo^2^)+(0.1072P)^2^+0.0000P] where P=(Fo^2^+2Fc^2^)/3'.

Automatic conversion script
Id: cif_fix_values 3143 2015-03-26 13:38:13Z robertas 
;
_cod_database_code 4312879

loop_
_symmetry_equiv_pos_as_xyz
'x, y, z'
'-x, -y, z'
'-y, x, z'
'y, -x, z'
'x+1/2, y+1/2, z+1/2'
'-x+1/2, -y+1/2, z+1/2'
'-y+1/2, x+1/2, z+1/2'
'y+1/2, -x+1/2, z+1/2'
'-x, -y, -z'
'x, y, -z'
'y, -x, -z'
'-y, x, -z'
'-x+1/2, -y+1/2, -z+1/2'
'x+1/2, y+1/2, -z+1/2'
'y+1/2, -x+1/2, -z+1/2'
'-y+1/2, x+1/2, -z+1/2'

loop_
_atom_site_label
_atom_site_type_symbol
_atom_site_fract_x
_atom_site_fract_y
_atom_site_fract_z
_atom_site_U_iso_or_equiv
_atom_site_adp_type
_atom_site_occupancy
_atom_site_calc_flag
_atom_site_refinement_flags
_atom_site_disorder_assembly
_atom_site_disorder_group
Sc1 Sc 0.0000 0.0000 0.067774(19) 0.0224(2) Uani 1 d S . .
O1 O 0.10779(13) 0.10639(13) 0.04680(4) 0.0295(4) Uani 1 d . . .
O2 O 0.27403(14) 0.15884(15) 0.03733(4) 0.0358(4) Uani 1 d . . .
N1 N 0.16359(15) 0.01010(16) 0.09542(4) 0.0281(4) Uani 1 d . . .
C1 C 0.1505(2) 0.0890(2) 0.11785(6) 0.0331(6) Uani 1 d . . .
H1A H 0.2202 0.1072 0.1253 0.040 Uiso 1 calc R . .
H1B H 0.1086 0.0577 0.1328 0.040 Uiso 1 calc R . .
C2 C 0.0957(2) 0.1901(2) 0.10760(6) 0.0326(6) Uani 1 d . . .
H2A H 0.0864 0.2393 0.1230 0.039 Uiso 1 calc R . .
H2B H 0.1398 0.2246 0.0937 0.039 Uiso 1 calc R . .
C3 C 0.20897(19) 0.10902(18) 0.05152(6) 0.0278(5) Uani 1 d . . .
C4 C 0.24898(19) 0.0437(2) 0.07587(6) 0.0332(6) Uani 1 d . . .
H4A H 0.2846 -0.0196 0.0688 0.040 Uiso 1 calc R . .
H4B H 0.3015 0.0853 0.0860 0.040 Uiso 1 calc R . .
Sc2 Sc 0.0000 0.0000 0.29559(2) 0.0289(2) Uani 1 d S . .
O3 O 0.08633(15) 0.12496(15) 0.31619(4) 0.0358(4) Uani 1 d . . .
O4 O 0.23426(19) 0.2188(2) 0.32330(6) 0.0602(7) Uani 1 d . . .
N2 N 0.15838(17) 0.03997(18) 0.26776(5) 0.0371(5) Uani 1 d . . .
C5 C 0.1307(3) 0.1154(3) 0.24503(7) 0.0454(7) Uani 1 d . . .
H5A H 0.0950 0.0769 0.2302 0.055 Uiso 1 calc R . .
H5B H 0.1956 0.1462 0.2375 0.055 Uiso 1 calc R . .
C6 C 0.2357(2) 0.0896(2) 0.28730(7) 0.0426(7) Uani 1 d . . .
H6A H 0.2814 0.1383 0.2770 0.051 Uiso 1 calc R . .
H6B H 0.2806 0.0342 0.2952 0.051 Uiso 1 calc R . .
C7 C 0.0584(2) 0.2042(2) 0.25546(7) 0.0435(7) Uani 1 d . . .
H7A H 0.0958 0.2462 0.2694 0.052 Uiso 1 calc R . .
H7B H 0.0397 0.2511 0.2401 0.052 Uiso 1 calc R . .
C8 C 0.1820(2) 0.1495(2) 0.31046(7) 0.0390(6) Uani 1 d . . .
Sc3 Sc 0.0000 0.0000 0.429820(19) 0.0236(2) Uani 1 d S . .
O5 O 0.13090(13) 0.07764(13) 0.45104(4) 0.0316(4) Uani 1 d . . .
O6 O 0.30516(15) 0.10099(16) 0.45830(5) 0.0452(5) Uani 1 d . . .
N3 N 0.16092(15) -0.02645(16) 0.40211(5) 0.0283(4) Uani 1 d . . .
C9 C 0.1668(2) 0.0538(2) 0.37958(6) 0.0343(6) Uani 1 d . . .
H9A H 0.1194 0.0328 0.3646 0.041 Uiso 1 calc R . .
H9B H 0.2390 0.0559 0.3723 0.041 Uiso 1 calc R . .
C10 C 0.2288(2) 0.06223(19) 0.44506(6) 0.0318(6) Uani 1 d . . .
C11 C 0.1362(2) 0.1628(2) 0.38965(6) 0.0341(6) Uani 1 d . . .
H11A H 0.1379 0.2127 0.3742 0.041 Uiso 1 calc R . .
H11B H 0.1873 0.1867 0.4035 0.041 Uiso 1 calc R . .
C12 C 0.25298(19) -0.0127(2) 0.42131(6) 0.0333(6) Uani 1 d . . .
H12A H 0.3135 0.0146 0.4109 0.040 Uiso 1 calc R . .
H12B H 0.2729 -0.0819 0.4288 0.040 Uiso 1 calc R . .
Na1 Na 0.37953(12) 0.09176(13) 0.0000 0.0406(4) Uani 1 d S . .
Na2 Na 0.22442(12) 0.29906(13) 0.0000 0.0446(4) Uani 1 d S . .
O7 O 0.5000 0.0000 0.03122(7) 0.0439(7) Uani 1 d S . .
O8 O 0.2329(2) -0.0496(2) 0.0000 0.0396(6) Uani 1 d S . .
O9 O 0.4137(2) 0.2926(2) 0.0000 0.0425(7) Uani 1 d S . .
O11 O 0.0000 0.0000 0.18182(7) 0.0392(9) Uani 1 d S . .
O12 O 0.7699(4) 0.0546(3) 0.18307(8) 0.1150(14) Uani 1 d . . .
O13 O 0.5000 0.0000 0.22080(19) 0.172(3) Uani 1 d S . .
O14 O 0.3822(3) 0.0956(4) 0.17104(14) 0.156(2) Uani 1 d . . .
O10 O 0.5000 0.0000 0.12416(8) 0.0621(10) Uani 1 d S . .

loop_
_atom_site_aniso_label
_atom_site_aniso_U_11
_atom_site_aniso_U_22
_atom_site_aniso_U_33
_atom_site_aniso_U_23
_atom_site_aniso_U_13
_atom_site_aniso_U_12
Sc1 0.0206(3) 0.0206(3) 0.0260(5) 0.000 0.000 0.000
O1 0.0257(8) 0.0302(9) 0.0325(10) 0.0046(7) 0.0000(7) -0.0018(7)
O2 0.0312(9) 0.0373(10) 0.0388(11) 0.0050(8) 0.0074(8) -0.0077(7)
N1 0.0246(10) 0.0266(10) 0.0329(12) 0.0025(8) -0.0011(8) 0.0004(7)
C1 0.0320(13) 0.0355(13) 0.0319(14) -0.0002(11) -0.0065(10) -0.0010(10)
C2 0.0300(12) 0.0311(12) 0.0366(15) -0.0031(11) -0.0062(11) -0.0041(10)
C3 0.0274(11) 0.0233(11) 0.0326(14) -0.0030(10) 0.0017(10) -0.0016(9)
C4 0.0234(11) 0.0359(13) 0.0404(15) 0.0058(11) -0.0015(10) -0.0032(10)
Sc2 0.0270(3) 0.0270(3) 0.0326(6) 0.000 0.000 0.000
O3 0.0311(9) 0.0326(10) 0.0439(12) -0.0035(8) 0.0023(8) -0.0020(7)
O4 0.0473(13) 0.0571(14) 0.0761(18) -0.0249(13) 0.0040(12) -0.0185(10)
N2 0.0347(12) 0.0366(12) 0.0400(14) -0.0023(10) 0.0054(10) -0.0003(9)
C5 0.0457(17) 0.0474(17) 0.0432(18) 0.0043(13) 0.0102(13) -0.0036(13)
C6 0.0332(14) 0.0426(15) 0.0521(19) -0.0034(13) 0.0041(13) -0.0058(11)
C7 0.0443(16) 0.0376(15) 0.0485(19) 0.0110(13) 0.0068(13) -0.0011(12)
C8 0.0353(14) 0.0356(14) 0.0460(17) -0.0006(12) 0.0000(12) -0.0049(11)
Sc3 0.0218(3) 0.0218(3) 0.0272(5) 0.000 0.000 0.000
O5 0.0274(9) 0.0306(9) 0.0368(10) -0.0044(8) -0.0025(7) -0.0005(7)
O6 0.0310(10) 0.0478(12) 0.0567(14) -0.0127(10) -0.0127(9) -0.0016(8)
N3 0.0256(10) 0.0280(10) 0.0312(12) -0.0022(8) 0.0006(8) 0.0027(7)
C9 0.0311(13) 0.0363(13) 0.0355(15) 0.0025(11) 0.0060(11) -0.0003(10)
C10 0.0285(12) 0.0266(12) 0.0404(16) 0.0012(11) -0.0041(11) -0.0013(9)
C11 0.0298(13) 0.0312(13) 0.0411(16) 0.0048(11) 0.0068(11) -0.0037(10)
C12 0.0247(12) 0.0338(13) 0.0414(16) -0.0030(11) -0.0021(11) -0.0002(10)
Na1 0.0380(8) 0.0415(8) 0.0423(10) 0.000 0.000 0.0100(6)
Na2 0.0316(8) 0.0478(9) 0.0543(11) 0.000 0.000 0.0015(7)
O7 0.0471(16) 0.0375(15) 0.0471(18) 0.000 0.000 0.0068(12)
O8 0.0391(15) 0.0366(14) 0.0432(17) 0.000 0.000 -0.0020(11)
O9 0.0381(15) 0.0412(15) 0.0481(18) 0.000 0.000 -0.0051(12)
O11 0.0497(14) 0.0497(14) 0.0183(19) 0.000 0.000 0.000
O12 0.177(4) 0.073(2) 0.095(3) -0.0063(18) -0.020(2) 0.041(2)
O13 0.241(8) 0.108(5) 0.166(7) 0.000 0.000 -0.044(5)
O14 0.107(3) 0.097(3) 0.262(6) -0.054(3) -0.022(4) 0.029(2)
O10 0.082(3) 0.0501(19) 0.055(2) 0.000 0.000 0.0077(16)

loop_
_atom_type_symbol
_atom_type_description
_atom_type_scat_dispersion_real
_atom_type_scat_dispersion_imag
_atom_type_scat_source
C C 0.0033 0.0016 'International Tables Vol C Tables 4.2.6.8 and 6.1.1.4'
H H 0.0000 0.0000 'International Tables Vol C Tables 4.2.6.8 and 6.1.1.4'
N N 0.0061 0.0033 'International Tables Vol C Tables 4.2.6.8 and 6.1.1.4'
O O 0.0106 0.0060 'International Tables Vol C Tables 4.2.6.8 and 6.1.1.4'
Na Na 0.0362 0.0249 'International Tables Vol C Tables 4.2.6.8 and 6.1.1.4'
Sc Sc 0.2519 0.3716 'International Tables Vol C Tables 4.2.6.8 and 6.1.1.4'

loop_
_geom_angle_atom_site_label_1
_geom_angle_atom_site_label_2
_geom_angle_atom_site_label_3
_geom_angle
_geom_angle_site_symmetry_1
_geom_angle_site_symmetry_3
_geom_angle_publ_flag
O1 Sc1 O1 124.04(11) 2 . ?
O1 Sc1 O1 77.28(4) 2 3 ?
O1 Sc1 O1 77.28(4) . 3 ?
O1 Sc1 O1 77.28(4) 2 4 ?
O1 Sc1 O1 77.28(4) . 4 ?
O1 Sc1 O1 124.04(11) 3 4 ?
O1 Sc1 N1 144.46(6) 2 . ?
O1 Sc1 N1 72.31(7) . . ?
O1 Sc1 N1 137.92(6) 3 . ?
O1 Sc1 N1 76.56(7) 4 . ?
O1 Sc1 N1 72.31(7) 2 2 ?
O1 Sc1 N1 144.46(6) . 2 ?
O1 Sc1 N1 76.56(7) 3 2 ?
O1 Sc1 N1 137.92(6) 4 2 ?
N1 Sc1 N1 114.19(11) . 2 ?
O1 Sc1 N1 137.92(6) 2 3 ?
O1 Sc1 N1 76.56(7) . 3 ?
O1 Sc1 N1 72.31(7) 3 3 ?
O1 Sc1 N1 144.46(6) 4 3 ?
N1 Sc1 N1 72.83(5) . 3 ?
N1 Sc1 N1 72.83(5) 2 3 ?
O1 Sc1 N1 76.56(7) 2 4 ?
O1 Sc1 N1 137.92(6) . 4 ?
O1 Sc1 N1 144.46(6) 3 4 ?
O1 Sc1 N1 72.31(7) 4 4 ?
N1 Sc1 N1 72.83(5) . 4 ?
N1 Sc1 N1 72.83(5) 2 4 ?
N1 Sc1 N1 114.18(11) 3 4 ?
C3 O1 Sc1 123.49(16) . . ?
C3 O2 Na1 127.24(17) . . ?
C3 O2 Na2 124.67(17) . . ?
Na1 O2 Na2 81.41(7) . . ?
C1 N1 C4 110.7(2) . . ?
C1 N1 C2 109.6(2) . 4 ?
C4 N1 C2 109.93(19) . 4 ?
C1 N1 Sc1 109.86(14) . . ?
C4 N1 Sc1 105.93(15) . . ?
C2 N1 Sc1 110.79(15) 4 . ?
N1 C1 C2 111.8(2) . . ?
N1 C2 C1 110.1(2) 3 . ?
O2 C3 O1 124.5(2) . . ?
O2 C3 C4 118.9(2) . . ?
O1 C3 C4 116.6(2) . . ?
N1 C4 C3 113.82(19) . . ?
O3 Sc2 O3 125.03(11) . 2 ?
O3 Sc2 O3 77.70(5) . 3 ?
O3 Sc2 O3 77.70(5) 2 3 ?
O3 Sc2 O3 77.70(5) . 4 ?
O3 Sc2 O3 77.70(5) 2 4 ?
O3 Sc2 O3 125.03(11) 3 4 ?
O3 Sc2 N2 76.31(8) . 3 ?
O3 Sc2 N2 137.87(7) 2 3 ?
O3 Sc2 N2 72.17(7) 3 3 ?
O3 Sc2 N2 144.22(7) 4 3 ?
O3 Sc2 N2 137.87(7) . 4 ?
O3 Sc2 N2 76.31(8) 2 4 ?
O3 Sc2 N2 144.21(7) 3 4 ?
O3 Sc2 N2 72.16(7) 4 4 ?
N2 Sc2 N2 113.67(12) 3 4 ?
O3 Sc2 N2 144.22(7) . 2 ?
O3 Sc2 N2 72.16(7) 2 2 ?
O3 Sc2 N2 76.31(8) 3 2 ?
O3 Sc2 N2 137.87(7) 4 2 ?
N2 Sc2 N2 72.59(6) 3 2 ?
N2 Sc2 N2 72.59(6) 4 2 ?
O3 Sc2 N2 72.16(7) . . ?
O3 Sc2 N2 144.22(7) 2 . ?
O3 Sc2 N2 137.87(7) 3 . ?
O3 Sc2 N2 76.31(8) 4 . ?
N2 Sc2 N2 72.59(6) 3 . ?
N2 Sc2 N2 72.59(6) 4 . ?
N2 Sc2 N2 113.67(12) 2 . ?
C8 O3 Sc2 123.60(19) . . ?
C6 N2 C7 110.3(2) . 4 ?
C6 N2 C5 110.5(2) . . ?
C7 N2 C5 109.0(2) 4 . ?
C6 N2 Sc2 105.62(17) . . ?
C7 N2 Sc2 111.24(17) 4 . ?
C5 N2 Sc2 110.05(17) . . ?
N2 C5 C7 111.3(3) . . ?
N2 C6 C8 112.7(2) . . ?
N2 C7 C5 110.1(2) 3 . ?
O4 C8 O3 123.8(3) . . ?
O4 C8 C6 118.6(3) . . ?
O3 C8 C6 117.6(2) . . ?
O5 Sc3 O5 123.73(11) 3 4 ?
O5 Sc3 O5 77.15(5) 3 . ?
O5 Sc3 O5 77.15(5) 4 . ?
O5 Sc3 O5 77.15(5) 3 2 ?
O5 Sc3 O5 77.15(5) 4 2 ?
O5 Sc3 O5 123.72(11) . 2 ?
O5 Sc3 N3 77.44(7) 3 2 ?
O5 Sc3 N3 137.09(6) 4 2 ?
O5 Sc3 N3 145.42(6) . 2 ?
O5 Sc3 N3 72.04(7) 2 2 ?
O5 Sc3 N3 137.09(6) 3 . ?
O5 Sc3 N3 77.44(7) 4 . ?
O5 Sc3 N3 72.04(7) . . ?
O5 Sc3 N3 145.42(6) 2 . ?
N3 Sc3 N3 113.81(11) 2 . ?
O5 Sc3 N3 72.04(7) 3 3 ?
O5 Sc3 N3 145.42(7) 4 3 ?
O5 Sc3 N3 77.45(7) . 3 ?
O5 Sc3 N3 137.09(6) 2 3 ?
N3 Sc3 N3 72.65(5) 2 3 ?
N3 Sc3 N3 72.65(5) . 3 ?
O5 Sc3 N3 145.42(7) 3 4 ?
O5 Sc3 N3 72.04(7) 4 4 ?
O5 Sc3 N3 137.09(6) . 4 ?
O5 Sc3 N3 77.45(7) 2 4 ?
N3 Sc3 N3 72.65(5) 2 4 ?
N3 Sc3 N3 72.65(5) . 4 ?
N3 Sc3 N3 113.80(11) 3 4 ?
C10 O5 Sc3 123.75(16) . . ?
C10 O6 Na2 120.83(18) . 13 ?
C9 N3 C12 109.7(2) . . ?
C9 N3 C11 109.3(2) . 4 ?
C12 N3 C11 109.97(19) . 4 ?
C9 N3 Sc3 110.41(14) . . ?
C12 N3 Sc3 106.65(15) . . ?
C11 N3 Sc3 110.80(14) 4 . ?
N3 C9 C11 111.7(2) . . ?
O6 C10 O5 124.3(3) . . ?
O6 C10 C12 118.3(2) . . ?
O5 C10 C12 117.2(2) . . ?
C9 C11 N3 110.4(2) . 3 ?
N3 C12 C10 112.7(2) . . ?
O2 Na1 O2 97.75(11) . 10 ?
O2 Na1 O7 168.90(9) . 9_655 ?
O2 Na1 O7 92.68(8) 10 9_655 ?
O2 Na1 O7 92.68(8) . . ?
O2 Na1 O7 168.90(9) 10 . ?
O7 Na1 O7 76.68(13) 9_655 . ?
O2 Na1 O9 75.24(7) . . ?
O2 Na1 O9 75.24(7) 10 . ?
O7 Na1 O9 111.34(7) 9_655 . ?
O7 Na1 O9 111.34(7) . . ?
O2 Na1 O8 81.11(7) . . ?
O2 Na1 O8 81.11(7) 10 . ?
O7 Na1 O8 96.85(7) 9_655 . ?
O7 Na1 O8 96.85(7) . . ?
O9 Na1 O8 143.61(10) . . ?
O2 Na1 Na2 52.04(5) . . ?
O2 Na1 Na2 52.04(5) 10 . ?
O7 Na1 Na2 138.97(6) 9_655 . ?
O7 Na1 Na2 138.97(6) . . ?
O9 Na1 Na2 46.46(7) . . ?
O8 Na1 Na2 97.15(8) . . ?
O2 Na1 Na1 130.95(5) . 9_655 ?
O2 Na1 Na1 130.95(5) 10 9_655 ?
O7 Na1 Na1 38.34(6) 9_655 9_655 ?
O7 Na1 Na1 38.34(6) . 9_655 ?
O9 Na1 Na1 117.64(10) . 9_655 ?
O8 Na1 Na1 98.74(9) . 9_655 ?
Na2 Na1 Na1 164.10(8) . 9_655 ?
O2 Na1 Na2 101.83(6) . 11 ?
O2 Na1 Na2 101.83(6) 10 11 ?
O7 Na1 Na2 72.14(4) 9_655 11 ?
O7 Na1 Na2 72.14(4) . 11 ?
O9 Na1 Na2 175.37(9) . 11 ?
O8 Na1 Na2 31.76(7) . 11 ?
Na2 Na1 Na2 128.91(7) . 11 ?
Na1 Na1 Na2 66.98(5) 9_655 11 ?
O8 Na2 O9 157.32(12) 3 . ?
O8 Na2 O6 92.32(7) 3 13 ?
O9 Na2 O6 99.94(7) . 13 ?
O8 Na2 O6 92.32(7) 3 6_554 ?
O9 Na2 O6 99.94(7) . 6_554 ?
O6 Na2 O6 113.82(12) 13 6_554 ?
O8 Na2 O2 89.10(8) 3 . ?
O9 Na2 O2 74.74(7) . . ?
O6 Na2 O2 79.15(7) 13 . ?
O6 Na2 O2 166.87(9) 6_554 . ?
O8 Na2 O2 89.10(8) 3 10 ?
O9 Na2 O2 74.74(7) . 10 ?
O6 Na2 O2 166.87(9) 13 10 ?
O6 Na2 O2 79.15(7) 6_554 10 ?
O2 Na2 O2 87.82(10) . 10 ?
O8 Na2 Na1 106.08(9) 3 . ?
O9 Na2 Na1 51.25(8) . . ?
O6 Na2 Na1 120.80(6) 13 . ?
O6 Na2 Na1 120.80(6) 6_554 . ?
O2 Na2 Na1 46.55(5) . . ?
O2 Na2 Na1 46.55(5) 10 . ?
O8 Na2 Na1 35.01(7) 3 3 ?
O9 Na2 Na1 167.67(9) . 3 ?
O6 Na2 Na1 73.79(6) 13 3 ?
O6 Na2 Na1 73.79(6) 6_554 3 ?
O2 Na2 Na1 113.60(6) . 3 ?
O2 Na2 Na1 113.60(6) 10 3 ?
Na1 Na2 Na1 141.09(7) . 3 ?
Na1 O7 Na1 103.32(13) 9_655 . ?
Na2 O8 Na1 113.23(12) 11 . ?
Na2 O9 Na1 82.29(10) . . ?

loop_
_geom_bond_atom_site_label_1
_geom_bond_atom_site_label_2
_geom_bond_distance
_geom_bond_site_symmetry_2
_geom_bond_publ_flag
Sc1 O1 2.1467(17) 2 ?
Sc1 O1 2.1467(17) . ?
Sc1 O1 2.1467(17) 3 ?
Sc1 O1 2.1467(17) 4 ?
Sc1 N1 2.444(2) . ?
Sc1 N1 2.444(2) 2 ?
Sc1 N1 2.444(2) 3 ?
Sc1 N1 2.444(2) 4 ?
O1 C3 1.287(3) . ?
O2 C3 1.231(3) . ?
O2 Na1 2.379(2) . ?
O2 Na2 2.584(2) . ?
N1 C1 1.470(3) . ?
N1 C4 1.484(3) . ?
N1 C2 1.485(3) 4 ?
C1 C2 1.522(4) . ?
C2 N1 1.485(3) 3 ?
C3 C4 1.512(4) . ?
Sc2 O3 2.1430(19) . ?
Sc2 O3 2.1430(19) 2 ?
Sc2 O3 2.1431(19) 3 ?
Sc2 O3 2.1431(19) 4 ?
Sc2 N2 2.443(2) 3 ?
Sc2 N2 2.443(2) 4 ?
Sc2 N2 2.443(2) 2 ?
Sc2 N2 2.443(2) . ?
O3 C8 1.266(3) . ?
O4 C8 1.249(4) . ?
N2 C6 1.484(4) . ?
N2 C7 1.481(4) 4 ?
N2 C5 1.484(4) . ?
C5 C7 1.518(4) . ?
C6 C8 1.500(4) . ?
C7 N2 1.481(4) 3 ?
Sc3 O5 2.1603(17) 3 ?
Sc3 O5 2.1603(17) 4 ?
Sc3 O5 2.1603(18) . ?
Sc3 O5 2.1603(18) 2 ?
Sc3 N3 2.437(2) 2 ?
Sc3 N3 2.437(2) . ?
Sc3 N3 2.437(2) 3 ?
Sc3 N3 2.437(2) 4 ?
O5 C10 1.274(3) . ?
O6 C10 1.246(3) . ?
O6 Na2 2.390(2) 13 ?
N3 C9 1.478(3) . ?
N3 C12 1.486(3) . ?
N3 C11 1.499(3) 4 ?
C9 C11 1.497(4) . ?
C10 C12 1.508(4) . ?
C11 N3 1.499(3) 3 ?
Na1 O2 2.379(2) 10 ?
Na1 O7 2.417(2) 9_655 ?
Na1 O7 2.417(2) . ?
Na1 O9 2.550(3) . ?
Na1 O8 2.550(3) . ?
Na1 Na2 3.241(2) . ?
Na1 Na1 3.791(3) 9_655 ?
Na1 Na2 4.084(2) 11 ?
Na2 O8 2.339(3) 3 ?
Na2 O9 2.371(3) . ?
Na2 O6 2.390(2) 13 ?
Na2 O6 2.390(2) 6_554 ?
Na2 O2 2.584(2) 10 ?
Na2 Na1 4.084(2) 3 ?
O7 Na1 2.417(2) 9_655 ?
O8 Na2 2.339(3) 11 ?

loop_
_geom_torsion_atom_site_label_1
_geom_torsion_atom_site_label_2
_geom_torsion_atom_site_label_3
_geom_torsion_atom_site_label_4
_geom_torsion
_geom_torsion_site_symmetry_1
_geom_torsion_site_symmetry_2
_geom_torsion_site_symmetry_3
_geom_torsion_site_symmetry_4
_geom_torsion_publ_flag
O1 Sc1 O1 C3 -126.20(19) 2 . . . ?
O1 Sc1 O1 C3 168.94(17) 3 . . . ?
O1 Sc1 O1 C3 -61.3(2) 4 . . . ?
N1 Sc1 O1 C3 18.41(18) . . . . ?
N1 Sc1 O1 C3 125.46(19) 2 . . . ?
N1 Sc1 O1 C3 94.38(19) 3 . . . ?
N1 Sc1 O1 C3 -17.0(2) 4 . . . ?
O1 Sc1 N1 C1 -139.22(16) 2 . . . ?
O1 Sc1 N1 C1 96.43(16) . . . . ?
O1 Sc1 N1 C1 50.7(2) 3 . . . ?
O1 Sc1 N1 C1 177.15(17) 4 . . . ?
N1 Sc1 N1 C1 -46.04(14) 2 . . . ?
N1 Sc1 N1 C1 15.45(16) 3 . . . ?
N1 Sc1 N1 C1 -107.52(13) 4 . . . ?
O1 Sc1 N1 C4 101.16(18) 2 . . . ?
O1 Sc1 N1 C4 -23.19(14) . . . . ?
O1 Sc1 N1 C4 -68.93(19) 3 . . . ?
O1 Sc1 N1 C4 57.52(15) 4 . . . ?
N1 Sc1 N1 C4 -165.66(16) 2 . . . ?
N1 Sc1 N1 C4 -104.18(17) 3 . . . ?
N1 Sc1 N1 C4 132.86(16) 4 . . . ?
O1 Sc1 N1 C2 -18.0(2) 2 . . 4 ?
O1 Sc1 N1 C2 -142.38(18) . . . 4 ?
O1 Sc1 N1 C2 171.88(15) 3 . . 4 ?
O1 Sc1 N1 C2 -61.67(16) 4 . . 4 ?
N1 Sc1 N1 C2 75.15(16) 2 . . 4 ?
N1 Sc1 N1 C2 136.64(14) 3 . . 4 ?
N1 Sc1 N1 C2 13.67(18) 4 . . 4 ?
C4 N1 C1 C2 73.5(3) . . . . ?
C2 N1 C1 C2 -165.1(2) 4 . . . ?
Sc1 N1 C1 C2 -43.1(2) . . . . ?
N1 C1 C2 N1 57.6(3) . . . 3 ?
Na1 O2 C3 O1 -95.4(3) . . . . ?
Na2 O2 C3 O1 11.9(3) . . . . ?
Na1 O2 C3 C4 83.0(3) . . . . ?
Na2 O2 C3 C4 -169.66(17) . . . . ?
Sc1 O1 C3 O2 170.01(18) . . . . ?
Sc1 O1 C3 C4 -8.5(3) . . . . ?
C1 N1 C4 C3 -91.6(3) . . . . ?
C2 N1 C4 C3 147.2(2) 4 . . . ?
Sc1 N1 C4 C3 27.5(2) . . . . ?
O2 C3 C4 N1 165.4(2) . . . . ?
O1 C3 C4 N1 -16.1(3) . . . . ?
O3 Sc2 O3 C8 129.8(2) 2 . . . ?
O3 Sc2 O3 C8 -165.0(2) 3 . . . ?
O3 Sc2 O3 C8 64.5(3) 4 . . . ?
N2 Sc2 O3 C8 -90.7(2) 3 . . . ?
N2 Sc2 O3 C8 19.6(3) 4 . . . ?
N2 Sc2 O3 C8 -120.8(2) 2 . . . ?
N2 Sc2 O3 C8 -14.9(2) . . . . ?
O3 Sc2 N2 C6 23.05(16) . . . . ?
O3 Sc2 N2 C6 -102.7(2) 2 . . . ?
O3 Sc2 N2 C6 69.5(2) 3 . . . ?
O3 Sc2 N2 C6 -58.21(17) 4 . . . ?
N2 Sc2 N2 C6 103.9(2) 3 . . . ?
N2 Sc2 N2 C6 -133.50(19) 4 . . . ?
N2 Sc2 N2 C6 165.18(19) 2 . . . ?
O3 Sc2 N2 C7 142.8(2) . . . 4 ?
O3 Sc2 N2 C7 17.0(3) 2 . . 4 ?
O3 Sc2 N2 C7 -170.80(17) 3 . . 4 ?
O3 Sc2 N2 C7 61.51(19) 4 . . 4 ?
N2 Sc2 N2 C7 -136.42(16) 3 . . 4 ?
N2 Sc2 N2 C7 -13.8(2) 4 . . 4 ?
N2 Sc2 N2 C7 -75.10(18) 2 . . 4 ?
O3 Sc2 N2 C5 -96.28(19) . . . . ?
O3 Sc2 N2 C5 137.92(19) 2 . . . ?
O3 Sc2 N2 C5 -49.9(2) 3 . . . ?
O3 Sc2 N2 C5 -177.5(2) 4 . . . ?
N2 Sc2 N2 C5 -15.47(19) 3 . . . ?
N2 Sc2 N2 C5 107.17(15) 4 . . . ?
N2 Sc2 N2 C5 45.85(17) 2 . . . ?
C6 N2 C5 C7 -73.1(3) . . . . ?
C7 N2 C5 C7 165.4(3) 4 . . . ?
Sc2 N2 C5 C7 43.2(3) . . . . ?
C7 N2 C6 C8 -150.2(2) 4 . . . ?
C5 N2 C6 C8 89.2(3) . . . . ?
Sc2 N2 C6 C8 -29.8(3) . . . . ?
N2 C5 C7 N2 -57.5(3) . . . 3 ?
Sc2 O3 C8 O4 -176.5(2) . . . . ?
Sc2 O3 C8 C6 2.1(4) . . . . ?
N2 C6 C8 O4 -159.6(3) . . . . ?
N2 C6 C8 O3 21.7(4) . . . . ?
O5 Sc3 O5 C10 -163.59(19) 3 . . . ?
O5 Sc3 O5 C10 66.9(2) 4 . . . ?
O5 Sc3 O5 C10 131.7(2) 2 . . . ?
N3 Sc3 O5 C10 -120.0(2) 2 . . . ?
N3 Sc3 O5 C10 -13.86(19) . . . . ?
N3 Sc3 O5 C10 -89.4(2) 3 . . . ?
N3 Sc3 O5 C10 22.1(2) 4 . . . ?
O5 Sc3 N3 C9 -50.8(2) 3 . . . ?
O5 Sc3 N3 C9 -177.40(17) 4 . . . ?
O5 Sc3 N3 C9 -97.03(17) . . . . ?
O5 Sc3 N3 C9 139.05(17) 2 . . . ?
N3 Sc3 N3 C9 46.39(15) 2 . . . ?
N3 Sc3 N3 C9 -14.97(17) 3 . . . ?
N3 Sc3 N3 C9 107.75(13) 4 . . . ?
O5 Sc3 N3 C12 68.29(19) 3 . . . ?
O5 Sc3 N3 C12 -58.28(15) 4 . . . ?
O5 Sc3 N3 C12 22.09(15) . . . . ?
O5 Sc3 N3 C12 -101.84(18) 2 . . . ?
N3 Sc3 N3 C12 165.51(17) 2 . . . ?
N3 Sc3 N3 C12 104.15(17) 3 . . . ?
N3 Sc3 N3 C12 -133.13(16) 4 . . . ?
O5 Sc3 N3 C11 -172.04(16) 3 . . 4 ?
O5 Sc3 N3 C11 61.38(16) 4 . . 4 ?
O5 Sc3 N3 C11 141.75(18) . . . 4 ?
O5 Sc3 N3 C11 17.8(2) 2 . . 4 ?
N3 Sc3 N3 C11 -74.83(16) 2 . . 4 ?
N3 Sc3 N3 C11 -136.19(14) 3 . . 4 ?
N3 Sc3 N3 C11 -13.47(18) 4 . . 4 ?
C12 N3 C9 C11 -74.6(3) . . . . ?
C11 N3 C9 C11 164.8(2) 4 . . . ?
Sc3 N3 C9 C11 42.6(2) . . . . ?
Na2 O6 C10 O5 5.0(4) 13 . . . ?
Na2 O6 C10 C12 -171.50(18) 13 . . . ?
Sc3 O5 C10 O6 -175.1(2) . . . . ?
Sc3 O5 C10 C12 1.5(3) . . . . ?
N3 C9 C11 N3 -56.7(3) . . . 3 ?
C9 N3 C12 C10 90.7(3) . . . . ?
C11 N3 C12 C10 -149.1(2) 4 . . . ?
Sc3 N3 C12 C10 -28.9(2) . . . . ?
O6 C10 C12 N3 -162.2(2) . . . . ?
O5 C10 C12 N3 21.0(3) . . . . ?
C3 O2 Na1 O2 100.7(2) . . . 10 ?
Na2 O2 Na1 O2 -26.70(9) . . . 10 ?
C3 O2 Na1 O7 -59.1(5) . . . 9_655 ?
Na2 O2 Na1 O7 173.5(5) . . . 9_655 ?
C3 O2 Na1 O7 -75.5(2) . . . . ?
Na2 O2 Na1 O7 157.11(6) . . . . ?
C3 O2 Na1 O9 173.2(2) . . . . ?
Na2 O2 Na1 O9 45.74(7) . . . . ?
C3 O2 Na1 O8 21.1(2) . . . . ?
Na2 O2 Na1 O8 -106.37(7) . . . . ?
C3 O2 Na1 Na2 127.4(2) . . . . ?
C3 O2 Na1 Na1 -72.8(2) . . . 9_655 ?
Na2 O2 Na1 Na1 159.73(11) . . . 9_655 ?
C3 O2 Na1 Na2 -3.2(2) . . . 11 ?
Na2 O2 Na1 Na2 -130.58(6) . . . 11 ?
C3 O2 Na2 O8 -16.4(2) . . . 3 ?
Na1 O2 Na2 O8 113.35(8) . . . 3 ?
C3 O2 Na2 O9 179.7(2) . . . . ?
Na1 O2 Na2 O9 -50.56(7) . . . . ?
C3 O2 Na2 O6 76.1(2) . . . 13 ?
Na1 O2 Na2 O6 -154.12(8) . . . 13 ?
C3 O2 Na2 O6 -112.8(4) . . . 6_554 ?
Na1 O2 Na2 O6 17.0(4) . . . 6_554 ?
C3 O2 Na2 O2 -105.55(19) . . . 10 ?
Na1 O2 Na2 O2 24.22(9) . . . 10 ?
C3 O2 Na2 Na1 -129.8(2) . . . . ?
C3 O2 Na2 Na1 9.3(2) . . . 3 ?
Na1 O2 Na2 Na1 139.09(7) . . . 3 ?
O2 Na1 Na2 O8 -72.81(6) . . . 3 ?
O2 Na1 Na2 O8 72.81(6) 10 . . 3 ?
O7 Na1 Na2 O8 109.10(10) 9_655 . . 3 ?
O7 Na1 Na2 O8 -109.10(10) . . . 3 ?
O9 Na1 Na2 O8 180.0 . . . 3 ?
O8 Na1 Na2 O8 0.0 . . . 3 ?
Na1 Na1 Na2 O8 180.0 9_655 . . 3 ?
Na2 Na1 Na2 O8 0.0 11 . . 3 ?
O2 Na1 Na2 O9 107.19(6) . . . . ?
O2 Na1 Na2 O9 -107.19(6) 10 . . . ?
O7 Na1 Na2 O9 -70.90(10) 9_655 . . . ?
O7 Na1 Na2 O9 70.90(10) . . . . ?
O8 Na1 Na2 O9 180.0 . . . . ?
Na1 Na1 Na2 O9 0.0 9_655 . . . ?
Na2 Na1 Na2 O9 180.0 11 . . . ?
O2 Na1 Na2 O6 29.94(10) . . . 13 ?
O2 Na1 Na2 O6 175.57(11) 10 . . 13 ?
O7 Na1 Na2 O6 -148.14(10) 9_655 . . 13 ?
O7 Na1 Na2 O6 -6.35(15) . . . 13 ?
O9 Na1 Na2 O6 -77.25(8) . . . 13 ?
O8 Na1 Na2 O6 102.75(8) . . . 13 ?
Na1 Na1 Na2 O6 -77.25(8) 9_655 . . 13 ?
Na2 Na1 Na2 O6 102.75(8) 11 . . 13 ?
O2 Na1 Na2 O6 -175.57(11) . . . 6_554 ?
O2 Na1 Na2 O6 -29.94(10) 10 . . 6_554 ?
O7 Na1 Na2 O6 6.35(15) 9_655 . . 6_554 ?
O7 Na1 Na2 O6 148.14(10) . . . 6_554 ?
O9 Na1 Na2 O6 77.25(8) . . . 6_554 ?
O8 Na1 Na2 O6 -102.75(8) . . . 6_554 ?
Na1 Na1 Na2 O6 77.25(8) 9_655 . . 6_554 ?
Na2 Na1 Na2 O6 -102.75(8) 11 . . 6_554 ?
O2 Na1 Na2 O2 145.63(13) 10 . . . ?
O7 Na1 Na2 O2 -178.08(13) 9_655 . . . ?
O7 Na1 Na2 O2 -36.29(10) . . . . ?
O9 Na1 Na2 O2 -107.19(6) . . . . ?
O8 Na1 Na2 O2 72.81(6) . . . . ?
Na1 Na1 Na2 O2 -107.19(6) 9_655 . . . ?
Na2 Na1 Na2 O2 72.81(6) 11 . . . ?
O2 Na1 Na2 O2 -145.63(13) . . . 10 ?
O7 Na1 Na2 O2 36.29(10) 9_655 . . 10 ?
O7 Na1 Na2 O2 178.08(13) . . . 10 ?
O9 Na1 Na2 O2 107.19(6) . . . 10 ?
O8 Na1 Na2 O2 -72.81(6) . . . 10 ?
Na1 Na1 Na2 O2 107.19(6) 9_655 . . 10 ?
Na2 Na1 Na2 O2 -72.81(6) 11 . . 10 ?
O2 Na1 Na2 Na1 -72.81(6) . . . 3 ?
O2 Na1 Na2 Na1 72.81(6) 10 . . 3 ?
O7 Na1 Na2 Na1 109.10(10) 9_655 . . 3 ?
O7 Na1 Na2 Na1 -109.10(10) . . . 3 ?
O9 Na1 Na2 Na1 180.0 . . . 3 ?
O8 Na1 Na2 Na1 0.0 . . . 3 ?
Na1 Na1 Na2 Na1 180.0 9_655 . . 3 ?
Na2 Na1 Na2 Na1 0.0 11 . . 3 ?
O2 Na1 O7 Na1 176.81(8) . . . 9_655 ?
O2 Na1 O7 Na1 16.8(4) 10 . . 9_655 ?
O7 Na1 O7 Na1 0.0 9_655 . . 9_655 ?
O9 Na1 O7 Na1 -108.00(7) . . . 9_655 ?
O8 Na1 O7 Na1 95.45(6) . . . 9_655 ?
Na2 Na1 O7 Na1 -155.34(12) . . . 9_655 ?
Na2 Na1 O7 Na1 75.24(4) 11 . . 9_655 ?
O2 Na1 O8 Na2 -130.32(5) . . . 11 ?
O2 Na1 O8 Na2 130.32(5) 10 . . 11 ?
O7 Na1 O8 Na2 38.66(7) 9_655 . . 11 ?
O7 Na1 O8 Na2 -38.67(7) . . . 11 ?
O9 Na1 O8 Na2 180.0 . . . 11 ?
Na2 Na1 O8 Na2 180.0 . . . 11 ?
Na1 Na1 O8 Na2 0.0 9_655 . . 11 ?
O8 Na2 O9 Na1 0.0 3 . . . ?
O6 Na2 O9 Na1 121.73(7) 13 . . . ?
O6 Na2 O9 Na1 -121.73(7) 6_554 . . . ?
O2 Na2 O9 Na1 45.96(5) . . . . ?
O2 Na2 O9 Na1 -45.96(5) 10 . . . ?
Na1 Na2 O9 Na1 180.0 3 . . . ?
O2 Na1 O9 Na2 -51.17(5) . . . . ?
O2 Na1 O9 Na2 51.17(5) 10 . . . ?
O7 Na1 O9 Na2 138.24(7) 9_655 . . . ?
O7 Na1 O9 Na2 -138.24(7) . . . . ?
O8 Na1 O9 Na2 0.0 . . . . ?
Na1 Na1 O9 Na2 180.0 9_655 . . . ?
Na2 Na1 O9 Na2 0.0 11 . . . ?
